data_1520515
loop_
_publ_author_name
'Chang, Meng-Yang'
'Cheng, Yu-Chieh'
'Lu, Yi-Ju'

_publ_section_title
;
 Synthesis of Substituted Benzenes via Bi(OTf)3-Mediated Intramolecular
 Carbonyl Allylation of \a-Prenyl or \a-Geranyl \b-Arylketosulfones.
;
_journal_issue 12
_journal_name_full 'Organic letters'
_journal_page_first 3142
_journal_page_last 3145
_journal_paper_doi 10.1021/acs.orglett.5b01461
_journal_volume 17
_journal_year 2015
_chemical_formula_sum 'C25 H29 N O5 S'
_chemical_formula_weight 455.55
_space_group_crystal_system orthorhombic
_space_group_IT_number 43
_space_group_name_Hall 'F 2 -2d'
_space_group_name_H-M_alt 'F d d 2'
_symmetry_space_group_name_Hall 'F 2 -2d'
_symmetry_space_group_name_H-M 'F d d 2'
_atom_sites_solution_hydrogens geom
_audit_creation_method SHELXL-2014/6
_cell_angle_alpha 90
_cell_angle_beta 90
_cell_angle_gamma 90
_cell_formula_units_Z 16
_cell_length_a 22.419(8)
_cell_length_b 52.094(18)
_cell_length_c 7.523(3)
_cell_measurement_reflns_used 5138
_cell_measurement_temperature 100(2)
_cell_measurement_theta_max 26.3313
_cell_measurement_theta_min 2.8823
_cell_volume 8786(6)
_computing_cell_refinement 'SAINT V8.34A (Bruker AXS Inc., 2013)'
_computing_data_collection 'APEX2 (Bruker AXS, 2010)'
_computing_data_reduction 'SAINT V8.34A (Bruker AXS Inc., 2013)'
_computing_molecular_graphics 'SHELXTL (Sheldrick, 2008)'
_computing_publication_material SHELXTL
_computing_structure_refinement 'SHELXL-2014/6 (Sheldrick, 2014)'
_diffrn_ambient_temperature 100(2)
_diffrn_detector_area_resol_mean 8.3333
_diffrn_measured_fraction_theta_full 0.979
_diffrn_measured_fraction_theta_max 0.974
_diffrn_measurement_device_type 'Bruker APEX-II CCD'
_diffrn_measurement_method '\f and \w scans'
_diffrn_radiation_type MoK\a
_diffrn_radiation_wavelength 0.71073
_diffrn_reflns_av_R_equivalents 0.0881
_diffrn_reflns_av_unetI/netI 0.0853
_diffrn_reflns_laue_measured_fraction_full 0.979
_diffrn_reflns_laue_measured_fraction_max 0.974
_diffrn_reflns_limit_h_max 28
_diffrn_reflns_limit_h_min -28
_diffrn_reflns_limit_k_max 66
_diffrn_reflns_limit_k_min -63
_diffrn_reflns_limit_l_max 9
_diffrn_reflns_limit_l_min -9
_diffrn_reflns_number 21321
_diffrn_reflns_point_group_measured_fraction_full 0.937
_diffrn_reflns_point_group_measured_fraction_max 0.929
_diffrn_reflns_theta_full 25.242
_diffrn_reflns_theta_max 26.859
_diffrn_reflns_theta_min 1.564
_exptl_absorpt_coefficient_mu 0.186
_exptl_absorpt_correction_T_max 0.9485
_exptl_absorpt_correction_T_min 0.7326
_exptl_absorpt_correction_type multi-scan
_exptl_absorpt_process_details 'SADABS V2014/4 (Bruker AXS Inc.)'
_exptl_crystal_colour Colorless
_exptl_crystal_density_diffrn 1.378
_exptl_crystal_density_meas ?
_exptl_crystal_density_method 'not measured'
_exptl_crystal_description Tabullar
_exptl_crystal_F_000 3872
_exptl_crystal_size_max 0.15
_exptl_crystal_size_mid 0.12
_exptl_crystal_size_min 0.05
_refine_diff_density_max 0.419
_refine_diff_density_min -0.569
_refine_diff_density_rms 0.079
_refine_ls_abs_structure_details
;
 Flack x determined using 1244 quotients [(I+)-(I-)]/[(I+)+(I-)]
 (Parsons, Flack and Wagner, Acta Cryst. B69 (2013) 249-259).
;
_refine_ls_abs_structure_Flack 0.12(5)
_refine_ls_extinction_method none
_refine_ls_goodness_of_fit_ref 1.099
_refine_ls_hydrogen_treatment constr
_refine_ls_matrix_type full
_refine_ls_number_parameters 292
_refine_ls_number_reflns 4396
_refine_ls_number_restraints 1
_refine_ls_restrained_S_all 1.098
_refine_ls_R_factor_all 0.0948
_refine_ls_R_factor_gt 0.0663
_refine_ls_shift/su_max 0.000
_refine_ls_shift/su_mean 0.000
_refine_ls_structure_factor_coef Fsqd
_refine_ls_weighting_details 'w=1/[\s^2^(Fo^2^)+(0.0333P)^2^+61.8427P] where P=(Fo^2^+2Fc^2^)/3'
_refine_ls_weighting_scheme calc
_refine_ls_wR_factor_gt 0.1327
_refine_ls_wR_factor_ref 0.1413
_reflns_Friedel_coverage 0.768
_reflns_friedel_fraction_full 0.888
_reflns_friedel_fraction_max 0.876
_reflns_number_gt 3494
_reflns_number_total 4396
_reflns_threshold_expression 'I > 2\s(I)'
_cod_data_source_file ol5b01461_si_004.cif
_cod_data_source_block mo_150413lt_0m_a
_cod_depositor_comments
;
The following automatic conversions were performed:

'_exptl_crystal_density_meas' value 'not measured' was changed to '?'
- the value is perceived as not measured.

Automatic conversion script
Id: cif_fix_values 3271 2015-04-21 07:52:19Z andrius 

 Adding full bibliography for 1520513--1520517.cif.
;
_cod_database_code 1520515
_shelx_space_group_comment
;
The symmetry employed for this shelxl refinement is uniquely defined
by the following loop, which should always be used as a source of
symmetry information in preference to the above space-group names.
They are only intended as comments.
;
_shelxl_version_number 2014/6

loop_
_space_group_symop_operation_xyz
'x, y, z'
'-x, -y, z'
'-x+1/4, y+1/4, z+1/4'
'x+3/4, -y+3/4, z+1/4'
'x, y+1/2, z+1/2'
'-x, -y+1/2, z+1/2'
'-x+1/4, y+3/4, z+3/4'
'x+3/4, -y+5/4, z+3/4'
'x+1/2, y, z+1/2'
'-x+1/2, -y, z+1/2'
'-x+3/4, y+1/4, z+3/4'
'x+5/4, -y+3/4, z+3/4'
'x+1/2, y+1/2, z'
'-x+1/2, -y+1/2, z'
'-x+3/4, y+3/4, z+1/4'
'x+5/4, -y+5/4, z+1/4'

loop_
_atom_site_label
_atom_site_type_symbol
_atom_site_fract_x
_atom_site_fract_y
_atom_site_fract_z
_atom_site_U_iso_or_equiv
_atom_site_adp_type
_atom_site_occupancy
_atom_site_site_symmetry_order
_atom_site_calc_flag
_atom_site_refinement_flags_posn
_atom_site_refinement_flags_adp
C1 C 0.0569(2) 0.16146(12) 0.3116(8) 0.0178(13) Uani 1 1 d . .
C2 C 0.0090(2) 0.17623(11) 0.2042(9) 0.0215(13) Uani 1 1 d . .
H2A H 0.0090 0.1709 0.0778 0.026 Uiso 1 1 calc R U
H2B H -0.0313 0.1735 0.2546 0.026 Uiso 1 1 calc R U
C3 C 0.0292(2) 0.20439(12) 0.2251(9) 0.0222(13) Uani 1 1 d . .
H3 H -0.0046 0.2156 0.2634 0.027 Uiso 1 1 calc R U
C4 C 0.0572(3) 0.21409(13) 0.0541(9) 0.0281(15) Uani 1 1 d . .
H4A H 0.0827 0.2005 0.0030 0.034 Uiso 1 1 calc R U
H4B H 0.0253 0.2180 -0.0329 0.034 Uiso 1 1 calc R U
C5 C 0.0944(3) 0.23802(14) 0.0841(11) 0.0405(18) Uani 1 1 d . .
H5A H 0.1124 0.2436 -0.0296 0.049 Uiso 1 1 calc R U
H5B H 0.0687 0.2521 0.1291 0.049 Uiso 1 1 calc R U
C6 C 0.1431(3) 0.23231(14) 0.2174(10) 0.0329(17) Uani 1 1 d . .
H6A H 0.1676 0.2479 0.2344 0.039 Uiso 1 1 calc R U
H6B H 0.1694 0.2188 0.1686 0.039 Uiso 1 1 calc R U
C7 C 0.1194(3) 0.22355(12) 0.3979(9) 0.0254(14) Uani 1 1 d . .
C8 C 0.0759(2) 0.20130(12) 0.3753(8) 0.0216(13) Uani 1 1 d . .
C9 C 0.0443(3) 0.19185(12) 0.5445(8) 0.0228(14) Uani 1 1 d . .
H9A H 0.0694 0.1945 0.6510 0.027 Uiso 1 1 calc R U
H9B H 0.0056 0.2007 0.5616 0.027 Uiso 1 1 calc R U
C10 C 0.0351(2) 0.16321(12) 0.5070(8) 0.0179(13) Uani 1 1 d . .
H10 H -0.0082 0.1588 0.5139 0.021 Uiso 1 1 calc R U
C11 C 0.0861(3) 0.24546(13) 0.4898(10) 0.0315(16) Uani 1 1 d . .
H11A H 0.1125 0.2604 0.5008 0.047 Uiso 1 1 calc R U
H11B H 0.0734 0.2399 0.6084 0.047 Uiso 1 1 calc R U
H11C H 0.0510 0.2502 0.4193 0.047 Uiso 1 1 calc R U
C12 C 0.1722(3) 0.21575(14) 0.5139(11) 0.0373(18) Uani 1 1 d . .
H12A H 0.1926 0.2010 0.4600 0.056 Uiso 1 1 calc R U
H12B H 0.1579 0.2110 0.6326 0.056 Uiso 1 1 calc R U
H12C H 0.2001 0.2302 0.5236 0.056 Uiso 1 1 calc R U
C13 C 0.0714(2) 0.13552(12) 0.2441(8) 0.0187(13) Uani 1 1 d . .
C14 C 0.1301(2) 0.12888(12) 0.2077(8) 0.0195(13) Uani 1 1 d . .
H14 H 0.1610 0.1411 0.2264 0.023 Uiso 1 1 calc R U
C15 C 0.1440(2) 0.10467(12) 0.1443(9) 0.0214(13) Uani 1 1 d . .
H15 H 0.1841 0.1000 0.1206 0.026 Uiso 1 1 calc R U
C16 C 0.0977(2) 0.08747(12) 0.1163(8) 0.0209(13) Uani 1 1 d . .
C17 C 0.0388(2) 0.09382(12) 0.1544(9) 0.0228(13) Uani 1 1 d . .
H17 H 0.0078 0.0816 0.1385 0.027 Uiso 1 1 calc R U
C18 C 0.0266(2) 0.11780(12) 0.2147(8) 0.0212(14) Uani 1 1 d . .
H18 H -0.0137 0.1225 0.2371 0.025 Uiso 1 1 calc R U
C19 C 0.0244(3) 0.03185(13) 0.6274(10) 0.0312(16) Uani 1 1 d . .
H19A H -0.0186 0.0286 0.6329 0.047 Uiso 1 1 calc R U
H19B H 0.0439 0.0242 0.7312 0.047 Uiso 1 1 calc R U
H19C H 0.0408 0.0242 0.5187 0.047 Uiso 1 1 calc R U
C20 C 0.0590(2) 0.11245(12) 0.6390(8) 0.0188(13) Uani 1 1 d . .
C21 C 0.1049(2) 0.09537(12) 0.6105(9) 0.0224(14) Uani 1 1 d . .
H21 H 0.1446 0.1014 0.5948 0.027 Uiso 1 1 calc R U
C22 C 0.0929(2) 0.06951(13) 0.6049(9) 0.0268(15) Uani 1 1 d . .
H22 H 0.1248 0.0578 0.5860 0.032 Uiso 1 1 calc R U
C23 C 0.0353(2) 0.06002(13) 0.6263(8) 0.0249(14) Uani 1 1 d . .
C24 C -0.0101(2) 0.07766(13) 0.6530(8) 0.0245(14) Uani 1 1 d . .
H24 H -0.0498 0.0716 0.6666 0.029 Uiso 1 1 calc R U
C25 C 0.0006(2) 0.10350(12) 0.6604(9) 0.0230(13) Uani 1 1 d . .
H25 H -0.0312 0.1152 0.6797 0.028 Uiso 1 1 calc R U
N1 N 0.1119(2) 0.06200(11) 0.0522(8) 0.0301(13) Uani 1 1 d . .
O1 O 0.10675(15) 0.17835(7) 0.3127(5) 0.0182(9) Uani 1 1 d . .
O2 O 0.13864(17) 0.14802(9) 0.6397(6) 0.0295(11) Uani 1 1 d . .
O3 O 0.0515(2) 0.15250(9) 0.8363(6) 0.0314(11) Uani 1 1 d . .
O4 O 0.0715(2) 0.04623(9) 0.0460(8) 0.0397(13) Uani 1 1 d . .
O5 O 0.16288(19) 0.05722(9) 0.0075(8) 0.0399(13) Uani 1 1 d . .
S1 S 0.07603(6) 0.14494(3) 0.6680(2) 0.0224(3) Uani 1 1 d . .

loop_
_atom_site_aniso_label
_atom_site_aniso_U_11
_atom_site_aniso_U_22
_atom_site_aniso_U_33
_atom_site_aniso_U_23
_atom_site_aniso_U_13
_atom_site_aniso_U_12
C1 0.003(2) 0.029(4) 0.021(3) 0.000(3) -0.001(2) -0.001(2)
C2 0.019(3) 0.026(4) 0.019(4) 0.003(3) 0.006(2) -0.001(2)
C3 0.020(3) 0.022(4) 0.024(4) -0.002(3) 0.000(2) 0.004(2)
C4 0.033(3) 0.034(4) 0.018(4) 0.003(3) 0.004(3) 0.000(3)
C5 0.061(5) 0.025(4) 0.035(5) 0.004(3) 0.005(4) -0.011(3)
C6 0.032(3) 0.029(4) 0.038(4) -0.004(3) 0.013(3) -0.010(3)
C7 0.027(3) 0.021(4) 0.028(4) -0.002(3) 0.001(3) -0.002(2)
C8 0.022(3) 0.020(3) 0.024(4) -0.001(2) 0.002(2) 0.002(2)
C9 0.024(3) 0.025(4) 0.020(4) 0.000(3) 0.008(3) 0.005(3)
C10 0.006(2) 0.029(4) 0.019(3) 0.001(3) 0.005(2) 0.003(2)
C11 0.034(4) 0.026(4) 0.034(4) -0.007(3) 0.010(3) 0.001(3)
C12 0.029(3) 0.032(4) 0.051(5) -0.006(4) -0.011(3) -0.005(3)
C13 0.018(3) 0.030(4) 0.008(3) 0.002(2) -0.001(2) 0.001(2)
C14 0.016(3) 0.027(4) 0.015(3) 0.002(2) -0.001(2) -0.001(2)
C15 0.013(2) 0.027(4) 0.024(3) 0.001(3) 0.000(2) 0.003(2)
C16 0.023(3) 0.020(3) 0.019(3) 0.001(2) -0.001(2) 0.003(2)
C17 0.021(3) 0.028(4) 0.020(3) 0.004(3) 0.000(3) -0.003(2)
C18 0.013(2) 0.031(4) 0.019(3) 0.003(3) -0.004(2) -0.003(2)
C19 0.035(3) 0.027(4) 0.032(4) 0.001(3) -0.008(3) 0.000(3)
C20 0.017(3) 0.029(4) 0.011(3) 0.003(2) -0.004(2) 0.001(2)
C21 0.012(3) 0.030(4) 0.025(4) 0.002(3) 0.003(2) 0.003(2)
C22 0.015(3) 0.030(4) 0.036(4) 0.005(3) 0.003(3) 0.005(2)
C23 0.023(3) 0.032(4) 0.019(4) 0.003(3) -0.003(2) 0.000(3)
C24 0.016(3) 0.041(4) 0.016(3) 0.005(3) 0.002(2) -0.001(2)
C25 0.019(3) 0.032(4) 0.019(3) 0.001(3) 0.000(2) 0.005(2)
N1 0.031(3) 0.029(3) 0.030(3) -0.002(3) 0.002(3) 0.001(2)
O1 0.0151(18) 0.018(2) 0.021(2) -0.0016(17) 0.0004(17) 0.0001(15)
O2 0.022(2) 0.036(3) 0.030(3) 0.003(2) -0.0088(19) -0.0035(18)
O3 0.047(3) 0.032(3) 0.016(2) -0.0008(19) 0.002(2) 0.000(2)
O4 0.036(3) 0.028(3) 0.055(4) -0.007(2) -0.005(2) 0.000(2)
O5 0.031(3) 0.034(3) 0.055(4) -0.009(3) 0.010(2) 0.008(2)
S1 0.0216(7) 0.0292(9) 0.0162(8) 0.0005(7) -0.0025(6) -0.0006(6)

loop_
_atom_type_symbol
_atom_type_description
_atom_type_scat_dispersion_real
_atom_type_scat_dispersion_imag
_atom_type_scat_source
C C 0.0033 0.0016 'International Tables Vol C Tables 4.2.6.8 and 6.1.1.4'
H H 0.0000 0.0000 'International Tables Vol C Tables 4.2.6.8 and 6.1.1.4'
O O 0.0106 0.0060 'International Tables Vol C Tables 4.2.6.8 and 6.1.1.4'
S S 0.1246 0.1234 'International Tables Vol C Tables 4.2.6.8 and 6.1.1.4'
N N 0.0061 0.0033 'International Tables Vol C Tables 4.2.6.8 and 6.1.1.4'

loop_
_geom_angle_atom_site_label_1
_geom_angle_atom_site_label_2
_geom_angle_atom_site_label_3
_geom_angle
O1 C1 C13 113.2(4)
O1 C1 C2 103.9(5)
C13 C1 C2 115.3(5)
O1 C1 C10 101.8(5)
C13 C1 C10 116.6(5)
C2 C1 C10 104.3(4)
C3 C2 C1 102.5(5)
C3 C2 H2A 111.3
C1 C2 H2A 111.3
C3 C2 H2B 111.3
C1 C2 H2B 111.3
H2A C2 H2B 109.2
C4 C3 C2 110.6(5)
C4 C3 C8 111.9(5)
C2 C3 C8 100.0(5)
C4 C3 H3 111.3
C2 C3 H3 111.3
C8 C3 H3 111.3
C5 C4 C3 112.0(6)
C5 C4 H4A 109.2
C3 C4 H4A 109.2
C5 C4 H4B 109.2
C3 C4 H4B 109.2
H4A C4 H4B 107.9
C6 C5 C4 109.5(6)
C6 C5 H5A 109.8
C4 C5 H5A 109.8
C6 C5 H5B 109.8
C4 C5 H5B 109.8
H5A C5 H5B 108.2
C5 C6 C7 113.4(5)
C5 C6 H6A 108.9
C7 C6 H6A 108.9
C5 C6 H6B 108.9
C7 C6 H6B 108.9
H6A C6 H6B 107.7
C8 C7 C12 111.0(5)
C8 C7 C6 110.5(5)
C12 C7 C6 108.5(5)
C8 C7 C11 107.8(5)
C12 C7 C11 108.6(6)
C6 C7 C11 110.4(6)
O1 C8 C7 110.9(4)
O1 C8 C9 102.9(5)
C7 C8 C9 116.5(5)
O1 C8 C3 99.8(5)
C7 C8 C3 115.8(5)
C9 C8 C3 109.0(5)
C10 C9 C8 102.8(5)
C10 C9 H9A 111.2
C8 C9 H9A 111.2
C10 C9 H9B 111.2
C8 C9 H9B 111.2
H9A C9 H9B 109.1
C9 C10 C1 100.9(5)
C9 C10 S1 108.9(4)
C1 C10 S1 116.7(4)
C9 C10 H10 110.0
C1 C10 H10 110.0
S1 C10 H10 110.0
C7 C11 H11A 109.5
C7 C11 H11B 109.5
H11A C11 H11B 109.5
C7 C11 H11C 109.5
H11A C11 H11C 109.5
H11B C11 H11C 109.5
C7 C12 H12A 109.5
C7 C12 H12B 109.5
H12A C12 H12B 109.5
C7 C12 H12C 109.5
H12A C12 H12C 109.5
H12B C12 H12C 109.5
C18 C13 C14 119.5(6)
C18 C13 C1 120.3(5)
C14 C13 C1 120.3(5)
C15 C14 C13 120.6(5)
C15 C14 H14 119.7
C13 C14 H14 119.7
C14 C15 C16 118.2(5)
C14 C15 H15 120.9
C16 C15 H15 120.9
C15 C16 C17 121.7(6)
C15 C16 N1 118.5(5)
C17 C16 N1 119.7(5)
C18 C17 C16 118.7(5)
C18 C17 H17 120.7
C16 C17 H17 120.7
C17 C18 C13 121.4(5)
C17 C18 H18 119.3
C13 C18 H18 119.3
C23 C19 H19A 109.5
C23 C19 H19B 109.5
H19A C19 H19B 109.5
C23 C19 H19C 109.5
H19A C19 H19C 109.5
H19B C19 H19C 109.5
C21 C20 C25 120.1(6)
C21 C20 S1 118.8(4)
C25 C20 S1 120.8(5)
C22 C21 C20 119.4(5)
C22 C21 H21 120.3
C20 C21 H21 120.3
C21 C22 C23 121.8(6)
C21 C22 H22 119.1
C23 C22 H22 119.1
C24 C23 C22 117.5(6)
C24 C23 C19 122.2(6)
C22 C23 C19 120.2(6)
C25 C24 C23 121.9(5)
C25 C24 H24 119.0
C23 C24 H24 119.0
C24 C25 C20 119.2(5)
C24 C25 H25 120.4
C20 C25 H25 120.4
O5 N1 O4 123.2(6)
O5 N1 C16 119.1(5)
O4 N1 C16 117.7(5)
C1 O1 C8 97.8(4)
O2 S1 O3 118.5(3)
O2 S1 C20 107.7(3)
O3 S1 C20 107.0(3)
O2 S1 C10 110.0(3)
O3 S1 C10 104.7(3)
C20 S1 C10 108.5(3)

loop_
_geom_bond_atom_site_label_1
_geom_bond_atom_site_label_2
_geom_bond_distance
C1 O1 1.423(6)
C1 C13 1.480(8)
C1 C2 1.548(8)
C1 C10 1.551(8)
C2 C3 1.543(8)
C2 H2A 0.9900
C2 H2B 0.9900
C3 C4 1.518(9)
C3 C8 1.550(8)
C3 H3 1.0000
C4 C5 1.517(10)
C4 H4A 0.9900
C4 H4B 0.9900
C5 C6 1.512(10)
C5 H5A 0.9900
C5 H5B 0.9900
C6 C7 1.528(9)
C6 H6A 0.9900
C6 H6B 0.9900
C7 C8 1.524(8)
C7 C12 1.526(9)
C7 C11 1.529(8)
C8 O1 1.459(7)
C8 C9 1.538(8)
C9 C10 1.532(9)
C9 H9A 0.9900
C9 H9B 0.9900
C10 S1 1.793(6)
C10 H10 1.0000
C11 H11A 0.9800
C11 H11B 0.9800
C11 H11C 0.9800
C12 H12A 0.9800
C12 H12B 0.9800
C12 H12C 0.9800
C13 C18 1.383(8)
C13 C14 1.388(8)
C14 C15 1.384(8)
C14 H14 0.9500
C15 C16 1.387(8)
C15 H15 0.9500
C16 C17 1.391(8)
C16 N1 1.447(8)
C17 C18 1.357(9)
C17 H17 0.9500
C18 H18 0.9500
C19 C23 1.488(9)
C19 H19A 0.9800
C19 H19B 0.9800
C19 H19C 0.9800
C20 C21 1.378(8)
C20 C25 1.399(8)
C20 S1 1.749(6)
C21 C22 1.375(9)
C21 H21 0.9500
C22 C23 1.392(8)
C22 H22 0.9500
C23 C24 1.386(9)
C24 C25 1.368(9)
C24 H24 0.9500
C25 H25 0.9500
N1 O5 1.216(6)
N1 O4 1.225(7)
O2 S1 1.429(4)
O3 S1 1.436(5)
